data_1538736
loop_
_publ_author_name
'Newmark, A.R.'
'Huan, G.'
'Greenblatt, M.'
'Croft, M.'

_publ_section_title
;
 Magnetic ordering in Tl Co2-x Nix Se2 with the ThCr2Si2-structure
;
_journal_name_full 'Solid State Communications'
_journal_page_first 1025
_journal_page_last 1032
_journal_volume 71
_journal_year 1989
_chemical_formula_sum 'Ni2 Se2 Tl'
_chemical_name_systematic 'Ni2 Tl Se2'
_space_group_IT_number 139
_symmetry_space_group_name_Hall '-I 4 2'
_symmetry_space_group_name_H-M 'I 4/m m m'
_cell_angle_alpha 90
_cell_angle_beta 90
_cell_angle_gamma 90
_cell_formula_units_Z 2
_cell_length_a 3.888
_cell_length_b 3.888
_cell_length_c 13.413
_cell_volume 202.758
_citation_journal_id_ASTM SSCOA4
_cod_data_source_file Newmark_SSCOA4_1989_1036.cif
_cod_data_source_block Ni2Se2Tl1
_cod_original_cell_volume 202.7582
_cod_original_formula_sum 'Ni2 Se2 Tl1'
_cod_database_code 1538736

loop_
_symmetry_equiv_pos_as_xyz
x,y,z
-y,x,z
-x,-y,z
y,-x,z
x,-y,-z
y,x,-z
-x,y,-z
-y,-x,-z
-x,-y,-z
y,-x,-z
x,y,-z
-y,x,-z
-x,y,z
-y,-x,z
x,-y,z
y,x,z
x+1/2,y+1/2,z+1/2
-y+1/2,x+1/2,z+1/2
-x+1/2,-y+1/2,z+1/2
y+1/2,-x+1/2,z+1/2
x+1/2,-y+1/2,-z+1/2
y+1/2,x+1/2,-z+1/2
-x+1/2,y+1/2,-z+1/2
-y+1/2,-x+1/2,-z+1/2
-x+1/2,-y+1/2,-z+1/2
y+1/2,-x+1/2,-z+1/2
x+1/2,y+1/2,-z+1/2
-y+1/2,x+1/2,-z+1/2
-x+1/2,y+1/2,z+1/2
-y+1/2,-x+1/2,z+1/2
x+1/2,-y+1/2,z+1/2
y+1/2,x+1/2,z+1/2

loop_
_atom_site_label
_atom_site_type_symbol
_atom_site_fract_x
_atom_site_fract_y
_atom_site_fract_z
_atom_site_occupancy
_atom_site_U_iso_or_equiv
Se1 Se-2 0 0 0.36 1 0.0
Tl1 Tl+1 0 0 0 1 0.0
Ni1 Ni+1 0 0.5 0.25 1 0.0
